data_7714137
loop_
_publ_author_name
'Tatarin, Sergei V.'
'Meshcheriakova, Elizaveta A.'
'Kozyukhin, Sergey'
'Emets, Victor'
'Bezzubov, Stanislav'

_publ_section_title
;
 Rational design of efficient photosensitizers based on cyclometalated
 iridium(III) complexes with 2-arylbenzimidazole and aromatic 1,3-diketone
 ligands
;
_journal_name_full 'Dalton Transactions'
_journal_paper_doi 10.1039/D3DT02789A
_journal_year 2023
_chemical_formula_moiety 'C76 H48 Cl6 Ir2 N8, 4(C H2 Cl2)'
_chemical_formula_sum 'C80 H56 Cl14 Ir2 N8'
_chemical_formula_weight 2010.02
_space_group_crystal_system monoclinic
_space_group_IT_number 15
_space_group_name_Hall '-C 2yc'
_space_group_name_H-M_alt 'C 1 2/c 1'
_atom_sites_solution_hydrogens geom
_atom_sites_solution_primary dual
_audit_creation_date 2023-08-27
_audit_creation_method
;
Olex2 1.3
(compiled 2020.11.12 svn.r5f609507 for OlexSys, GUI svn.r6408)
;
_audit_update_record
;
2023-08-27 deposited with the CCDC.	2023-10-06 downloaded from the CCDC.
;
_cell_angle_alpha 90
_cell_angle_beta 98.824(2)
_cell_angle_gamma 90
_cell_formula_units_Z 4
_cell_length_a 21.0487(9)
_cell_length_b 15.2627(6)
_cell_length_c 23.7169(10)
_cell_measurement_reflns_used 9483
_cell_measurement_temperature 100.0
_cell_measurement_theta_max 30.49
_cell_measurement_theta_min 2.41
_cell_volume 7529.1(5)
_computing_cell_refinement 'SAINT V8.40A (Bruker, 2019)'
_computing_data_collection 'APEX3 v.2017.3_0 (Bruker AXS, 2017)'
_computing_data_reduction 'SAINT V8.40A (Bruker, 2019)'
_computing_molecular_graphics 'Olex2 1.3 (Dolomanov et al., 2009)'
_computing_publication_material 'Olex2 1.3 (Dolomanov et al., 2009)'
_computing_structure_refinement 'SHELXL 2018/3 (Sheldrick, 2015)'
_computing_structure_solution 'SHELXT 2014/5 (Sheldrick, 2014)'
_diffrn_ambient_temperature 100.0
_diffrn_measured_fraction_theta_full 0.999
_diffrn_measured_fraction_theta_max 0.991
_diffrn_measurement_device_type 'Bruker D8 Venture'
_diffrn_measurement_method '\w scans'
_diffrn_radiation_monochromator graphite
_diffrn_radiation_type MoK\a
_diffrn_radiation_wavelength 0.71073
_diffrn_reflns_av_R_equivalents 0.0515
_diffrn_reflns_av_unetI/netI 0.0385
_diffrn_reflns_Laue_measured_fraction_full 0.999
_diffrn_reflns_Laue_measured_fraction_max 0.991
_diffrn_reflns_limit_h_max 30
_diffrn_reflns_limit_h_min -30
_diffrn_reflns_limit_k_max 21
_diffrn_reflns_limit_k_min -21
_diffrn_reflns_limit_l_max 33
_diffrn_reflns_limit_l_min -33
_diffrn_reflns_number 70680
_diffrn_reflns_point_group_measured_fraction_full 0.999
_diffrn_reflns_point_group_measured_fraction_max 0.991
_diffrn_reflns_theta_full 25.242
_diffrn_reflns_theta_max 30.552
_diffrn_reflns_theta_min 2.289
_diffrn_source_current 1.4
_diffrn_source_power 0.07
_diffrn_source_target Mo
_diffrn_source_type 'fine-focus sealed X-ray tube'
_diffrn_source_voltage 50.0
_diffrn_standards_number 0
_exptl_absorpt_coefficient_mu 4.080
_exptl_absorpt_correction_T_max 0.2986
_exptl_absorpt_correction_T_min 0.1832
_exptl_absorpt_correction_type multi-scan
_exptl_absorpt_process_details
;
SADABS-2016/2 (Bruker,2016/2) was used for absorption correction.
wR2(int) was 0.1027 before and 0.0568 after correction.
The Ratio of minimum to maximum transmission is 0.6135.
The \l/2 correction factor is Not present.
;
_exptl_crystal_colour yellow
_exptl_crystal_colour_primary yellow
_exptl_crystal_density_diffrn 1.773
_exptl_crystal_description block
_exptl_crystal_F_000 3936
_exptl_crystal_size_max 0.2
_exptl_crystal_size_mid 0.17
_exptl_crystal_size_min 0.12
_refine_diff_density_max 1.894
_refine_diff_density_min -1.412
_refine_diff_density_rms 0.122
_refine_ls_extinction_method none
_refine_ls_goodness_of_fit_ref 1.028
_refine_ls_hydrogen_treatment constr
_refine_ls_matrix_type full
_refine_ls_number_parameters 469
_refine_ls_number_reflns 11449
_refine_ls_number_restraints 0
_refine_ls_restrained_S_all 1.028
_refine_ls_R_factor_all 0.0424
_refine_ls_R_factor_gt 0.0308
_refine_ls_shift/su_max 0.004
_refine_ls_shift/su_mean 0.000
_refine_ls_structure_factor_coef Fsqd
_refine_ls_weighting_details 'w=1/[\s^2^(Fo^2^)+(0.0184P)^2^+40.0408P] where P=(Fo^2^+2Fc^2^)/3'
_refine_ls_weighting_scheme calc
_refine_ls_wR_factor_gt 0.0645
_refine_ls_wR_factor_ref 0.0681
_reflns_Friedel_coverage 0.000
_reflns_number_gt 9579
_reflns_number_total 11449
_reflns_threshold_expression 'I > 2\s(I)'
_cod_data_source_file d3dt02789a2.cif
_cod_data_source_block me5
_cod_database_code 7714137
_shelx_shelxl_version_number 2018/3
_shelx_space_group_comment
;
The symmetry employed for this shelxl refinement is uniquely defined
by the following loop, which should always be used as a source of
symmetry information in preference to the above space-group names.
They are only intended as comments.
;
_shelx_estimated_absorpt_t_max 0.640
_shelx_estimated_absorpt_t_min 0.496
_olex2_refinement_description
;
1. Fixed Uiso
 At 1.2 times of:
  All C(H) groups, All C(H,H) groups
2.a Secondary CH2 refined with riding coordinates:
 C01F(H01C,H01D), C01G(H01A,H01B)
2.b Aromatic/amide H refined with riding coordinates:
 C21(H21), C22(H22), C17(H17), C18(H18), C24(H24), C5(H5), C34(H34), C13(H13),
 C11(H11), C9(H9), C37(H37), C32(H32), C35(H35), C2(H2), C16(H16), C31(H31),
 C30(H30), C36(H36), C15(H15), C12(H12), C10(H10), C29(H29), C28(H28), C3(H3)
;
_olex2_submission_special_instructions 'No special instructions were received'

loop_
_space_group_symop_operation_xyz
'x, y, z'
'-x, y, -z+1/2'
'x+1/2, y+1/2, z'
'-x+1/2, y+1/2, -z+1/2'
'-x, -y, -z'
'x, -y, z-1/2'
'-x+1/2, -y+1/2, -z'
'x+1/2, -y+1/2, z-1/2'

loop_
_atom_site_label
_atom_site_type_symbol
_atom_site_fract_x
_atom_site_fract_y
_atom_site_fract_z
_atom_site_U_iso_or_equiv
_atom_site_adp_type
_atom_site_occupancy
_atom_site_site_symmetry_order
_atom_site_calc_flag
_atom_site_refinement_flags_posn
_atom_site_refinement_flags_adp
_atom_site_refinement_flags_occupancy
_atom_site_disorder_assembly
_atom_site_disorder_group
Ir1 Ir 0.46867(2) 0.73228(2) 0.31939(2) 0.01396(3) Uani 1 1 d . . . . .
Cl3 Cl 0.42439(3) 0.72580(4) 0.21526(3) 0.01624(13) Uani 1 1 d . . . . .
Cl2 Cl 0.16732(3) 0.72120(5) 0.35413(4) 0.02426(16) Uani 1 1 d . . . . .
Cl1 Cl 0.63156(4) 0.78989(6) 0.57434(4) 0.02950(18) Uani 1 1 d . . . . .
Cl05 Cl 0.56430(5) 0.45217(7) 0.47478(5) 0.0427(2) Uani 1 1 d . . . . .
Cl06 Cl 0.67336(6) 0.33906(7) 0.50977(6) 0.0652(4) Uani 1 1 d . . . . .
Cl07 Cl 0.21361(8) 0.02685(10) 0.42507(6) 0.0706(4) Uani 1 1 d . . . . .
Cl08 Cl 0.23179(11) 0.06653(13) 0.31088(7) 0.0963(6) Uani 1 1 d . . . . .
N1 N 0.44996(12) 0.60078(16) 0.32390(11) 0.0160(5) Uani 1 1 d . . . . .
N3 N 0.48113(11) 0.86439(16) 0.32633(11) 0.0165(5) Uani 1 1 d . . . . .
C20 C 0.37995(14) 0.7360(2) 0.33907(12) 0.0162(5) Uani 1 1 d . . . . .
N4 N 0.52108(12) 0.97983(16) 0.37702(11) 0.0174(5) Uani 1 1 d . . . . .
C21 C 0.34391(15) 0.8108(2) 0.34837(13) 0.0188(6) Uani 1 1 d . . . . .
H21 H 0.364451 0.866439 0.351153 0.023 Uiso 1 1 calc R U . . .
N2 N 0.38234(12) 0.49281(16) 0.33700(12) 0.0185(5) Uani 1 1 d . . . . .
C1 C 0.51558(14) 0.74068(19) 0.39859(13) 0.0169(5) Uani 1 1 d . . . . .
C26 C 0.39025(14) 0.58170(19) 0.33244(13) 0.0167(6) Uani 1 1 d . . . . .
C22 C 0.27970(14) 0.8058(2) 0.35355(13) 0.0183(6) Uani 1 1 d . . . . .
H22 H 0.256513 0.857486 0.359701 0.022 Uiso 1 1 calc R U . . .
C33 C 0.44126(14) 0.4540(2) 0.33173(14) 0.0186(6) Uani 1 1 d . . . . .
C17 C 0.38611(16) 1.0348(2) 0.23812(15) 0.0241(7) Uani 1 1 d . . . . .
H17 H 0.353832 1.043990 0.206020 0.029 Uiso 1 1 calc R U . . .
C18 C 0.40633(14) 0.9501(2) 0.25190(13) 0.0194(6) Uani 1 1 d . . . . .
H18 H 0.388945 0.901381 0.229859 0.023 Uiso 1 1 calc R U . . .
C23 C 0.24911(14) 0.7254(2) 0.34976(13) 0.0174(6) Uani 1 1 d . . . . .
C6 C 0.54238(14) 0.82402(19) 0.41484(13) 0.0173(6) Uani 1 1 d . . . . .
C7 C 0.51996(14) 0.89083(19) 0.37281(13) 0.0169(6) Uani 1 1 d . . . . .
C24 C 0.28218(14) 0.6483(2) 0.34269(13) 0.0193(6) Uani 1 1 d . . . . .
H24 H 0.261059 0.593119 0.340867 0.023 Uiso 1 1 calc R U . . .
C38 C 0.48312(14) 0.52253(19) 0.32326(13) 0.0177(6) Uani 1 1 d . . . . .
C5 C 0.58014(15) 0.8383(2) 0.46827(13) 0.0201(6) Uani 1 1 d . . . . .
H5 H 0.598939 0.893942 0.477807 0.024 Uiso 1 1 calc R U . . .
C25 C 0.34750(14) 0.65455(19) 0.33836(13) 0.0170(6) Uani 1 1 d . . . . .
C19 C 0.45331(14) 0.93972(19) 0.29953(13) 0.0170(6) Uani 1 1 d . . . . .
C34 C 0.45922(15) 0.3666(2) 0.33305(15) 0.0227(6) Uani 1 1 d . . . . .
H34 H 0.430256 0.321037 0.339019 0.027 Uiso 1 1 calc R U . . .
C13 C 0.53662(16) 1.0815(2) 0.45731(15) 0.0254(7) Uani 1 1 d . . . . .
H13 H 0.491363 1.086991 0.455224 0.031 Uiso 1 1 calc R U . . .
C11 C 0.64383(18) 1.1167(2) 0.50188(16) 0.0298(8) Uani 1 1 d . . . . .
H11 H 0.671994 1.145631 0.531189 0.036 Uiso 1 1 calc R U . . .
C9 C 0.62796(15) 1.0238(2) 0.41938(14) 0.0219(6) Uani 1 1 d . . . . .
H9 H 0.644732 0.990527 0.391193 0.026 Uiso 1 1 calc R U . . .
C14 C 0.47826(14) 1.0127(2) 0.33159(14) 0.0193(6) Uani 1 1 d . . . . .
C37 C 0.54624(15) 0.5046(2) 0.31613(14) 0.0216(6) Uani 1 1 d . . . . .
H37 H 0.575470 0.550297 0.310954 0.026 Uiso 1 1 calc R U . . .
C8 C 0.56246(15) 1.0303(2) 0.41853(13) 0.0194(6) Uani 1 1 d . . . . .
C32 C 0.29370(16) 0.3952(2) 0.30251(15) 0.0240(7) Uani 1 1 d . . . . .
H32 H 0.306369 0.396220 0.265750 0.029 Uiso 1 1 calc R U . . .
C35 C 0.52193(16) 0.3496(2) 0.32516(16) 0.0267(7) Uani 1 1 d . . . . .
H35 H 0.536378 0.290631 0.325340 0.032 Uiso 1 1 calc R U . . .
C2 C 0.52733(16) 0.6737(2) 0.43940(14) 0.0241(7) Uani 1 1 d . . . . .
H2 H 0.510226 0.617014 0.430206 0.029 Uiso 1 1 calc R U . . .
C16 C 0.41180(17) 1.1077(2) 0.27011(15) 0.0264(7) Uani 1 1 d . . . . .
H16 H 0.396381 1.164643 0.259270 0.032 Uiso 1 1 calc R U . . .
C31 C 0.24151(16) 0.3449(2) 0.31276(16) 0.0278(7) Uani 1 1 d . . . . .
H31 H 0.218373 0.311101 0.282765 0.033 Uiso 1 1 calc R U . . .
C30 C 0.22317(16) 0.3436(2) 0.36607(17) 0.0281(7) Uani 1 1 d . . . . .
H30 H 0.186994 0.309967 0.372484 0.034 Uiso 1 1 calc R U . . .
C36 C 0.56465(16) 0.4175(2) 0.31689(15) 0.0250(7) Uani 1 1 d . . . . .
H36 H 0.607295 0.403187 0.311677 0.030 Uiso 1 1 calc R U . . .
C27 C 0.32689(14) 0.44388(19) 0.34698(14) 0.0185(6) Uani 1 1 d . . . . .
C15 C 0.45913(16) 1.0978(2) 0.31709(14) 0.0225(6) Uani 1 1 d . . . . .
H15 H 0.477567 1.146817 0.338296 0.027 Uiso 1 1 calc R U . . .
C12 C 0.57804(18) 1.1250(2) 0.49942(16) 0.0313(8) Uani 1 1 d . . . . .
H12 H 0.561150 1.160416 0.526536 0.038 Uiso 1 1 calc R U . . .
C4 C 0.58931(15) 0.7699(2) 0.50643(14) 0.0228(6) Uani 1 1 d . . . . .
C10 C 0.66895(17) 1.0665(2) 0.46182(15) 0.0268(7) Uani 1 1 d . . . . .
H10 H 0.714182 1.061421 0.463516 0.032 Uiso 1 1 calc R U . . .
C29 C 0.25738(17) 0.3914(2) 0.41041(16) 0.0283(7) Uani 1 1 d . . . . .
H29 H 0.244949 0.389832 0.447242 0.034 Uiso 1 1 calc R U . . .
C28 C 0.30997(15) 0.4418(2) 0.40098(15) 0.0226(6) Uani 1 1 d . . . . .
H28 H 0.333840 0.474240 0.431257 0.027 Uiso 1 1 calc R U . . .
C3 C 0.56322(17) 0.6879(2) 0.49283(15) 0.0264(7) Uani 1 1 d . . . . .
H3 H 0.569833 0.641586 0.519876 0.032 Uiso 1 1 calc R U . . .
C01F C 0.2106(2) 0.1073(3) 0.3728(2) 0.0536(13) Uani 1 1 d . . . . .
H01C H 0.166447 0.131431 0.364807 0.064 Uiso 1 1 calc R U . . .
H01D H 0.240050 0.155647 0.387062 0.064 Uiso 1 1 calc R U . . .
C01G C 0.6036(2) 0.3540(3) 0.4635(2) 0.0575(14) Uani 1 1 d . . . . .
H01A H 0.574247 0.304391 0.467531 0.069 Uiso 1 1 calc R U . . .
H01B H 0.613277 0.353283 0.424009 0.069 Uiso 1 1 calc R U . . .

loop_
_atom_site_aniso_label
_atom_site_aniso_U_11
_atom_site_aniso_U_22
_atom_site_aniso_U_33
_atom_site_aniso_U_23
_atom_site_aniso_U_13
_atom_site_aniso_U_12
Ir1 0.01211(5) 0.00930(5) 0.01984(6) -0.00041(4) 0.00044(4) 0.00007(4)
Cl3 0.0127(3) 0.0135(3) 0.0217(3) -0.0006(3) -0.0001(2) 0.0001(2)
Cl2 0.0147(3) 0.0187(4) 0.0398(4) -0.0033(3) 0.0053(3) 0.0015(3)
Cl1 0.0348(4) 0.0260(4) 0.0242(4) 0.0013(3) -0.0068(3) -0.0009(3)
Cl05 0.0453(6) 0.0274(5) 0.0578(6) -0.0045(4) 0.0160(5) 0.0020(4)
Cl06 0.0623(8) 0.0293(5) 0.0874(9) 0.0062(6) -0.0419(7) -0.0064(5)
Cl07 0.0962(11) 0.0580(8) 0.0597(8) 0.0083(7) 0.0193(8) -0.0041(8)
Cl08 0.1332(17) 0.1020(14) 0.0590(9) 0.0176(9) 0.0313(10) 0.0069(12)
N1 0.0143(11) 0.0118(11) 0.0218(12) -0.0002(9) 0.0024(9) 0.0006(9)
N3 0.0136(11) 0.0134(12) 0.0217(13) 0.0009(9) -0.0001(9) 0.0013(9)
C20 0.0155(12) 0.0149(13) 0.0180(13) -0.0009(11) 0.0021(10) -0.0008(11)
N4 0.0169(12) 0.0109(11) 0.0234(13) -0.0014(9) -0.0003(10) -0.0013(9)
C21 0.0200(14) 0.0134(13) 0.0229(15) -0.0002(11) 0.0032(11) -0.0009(11)
N2 0.0143(11) 0.0117(11) 0.0292(14) 0.0013(10) 0.0027(10) 0.0009(9)
C1 0.0162(13) 0.0114(12) 0.0229(14) 0.0004(11) 0.0021(11) 0.0015(11)
C26 0.0152(13) 0.0117(13) 0.0224(14) 0.0019(11) 0.0006(11) 0.0012(11)
C22 0.0172(13) 0.0150(14) 0.0229(15) -0.0015(11) 0.0036(11) 0.0045(11)
C33 0.0133(13) 0.0137(14) 0.0283(16) 0.0001(11) 0.0012(11) 0.0031(11)
C17 0.0225(15) 0.0200(15) 0.0284(17) 0.0031(13) -0.0011(13) 0.0051(13)
C18 0.0160(13) 0.0167(14) 0.0241(15) -0.0011(11) -0.0009(11) -0.0017(11)
C23 0.0137(12) 0.0177(14) 0.0205(14) -0.0008(11) 0.0020(10) 0.0026(11)
C6 0.0142(13) 0.0143(13) 0.0232(15) 0.0011(11) 0.0021(11) 0.0006(11)
C7 0.0140(13) 0.0139(13) 0.0225(14) -0.0004(11) 0.0017(11) -0.0018(11)
C24 0.0171(14) 0.0137(14) 0.0260(16) -0.0004(11) 0.0001(11) -0.0004(11)
C38 0.0185(14) 0.0110(13) 0.0237(15) 0.0001(11) 0.0034(12) 0.0010(11)
C5 0.0201(14) 0.0166(14) 0.0228(15) -0.0025(11) 0.0007(12) -0.0015(12)
C25 0.0142(13) 0.0145(13) 0.0217(14) -0.0009(11) 0.0009(11) 0.0005(11)
C19 0.0154(13) 0.0127(13) 0.0231(15) 0.0003(11) 0.0039(11) 0.0009(11)
C34 0.0193(15) 0.0129(14) 0.0354(18) 0.0024(12) 0.0026(13) -0.0012(12)
C13 0.0215(15) 0.0219(16) 0.0327(18) -0.0063(13) 0.0035(13) -0.0004(13)
C11 0.0294(18) 0.0277(18) 0.0308(18) -0.0071(14) -0.0004(14) -0.0079(15)
C9 0.0220(15) 0.0199(15) 0.0236(16) -0.0032(12) 0.0027(12) -0.0016(12)
C14 0.0156(14) 0.0148(14) 0.0266(16) 0.0004(11) 0.0011(11) -0.0015(11)
C37 0.0156(14) 0.0168(14) 0.0322(17) 0.0006(12) 0.0025(12) 0.0008(11)
C8 0.0205(14) 0.0135(13) 0.0233(15) -0.0024(11) 0.0010(12) -0.0037(11)
C32 0.0218(15) 0.0213(16) 0.0287(17) -0.0001(13) 0.0029(13) -0.0014(13)
C35 0.0234(16) 0.0113(14) 0.045(2) 0.0011(13) 0.0039(14) 0.0046(12)
C2 0.0282(17) 0.0141(14) 0.0279(17) 0.0009(12) -0.0022(13) -0.0005(13)
C16 0.0286(17) 0.0154(15) 0.0340(18) 0.0038(13) 0.0011(14) 0.0052(13)
C31 0.0220(16) 0.0185(15) 0.041(2) -0.0031(14) -0.0024(14) -0.0030(13)
C30 0.0189(15) 0.0185(15) 0.047(2) 0.0050(15) 0.0065(14) -0.0022(13)
C36 0.0169(14) 0.0203(16) 0.0376(19) 0.0017(13) 0.0037(13) 0.0049(12)
C27 0.0133(13) 0.0115(13) 0.0302(16) 0.0026(11) 0.0014(11) 0.0008(11)
C15 0.0269(17) 0.0115(13) 0.0288(16) -0.0008(12) 0.0028(13) -0.0002(12)
C12 0.0351(19) 0.0277(18) 0.0317(19) -0.0124(15) 0.0072(15) -0.0031(15)
C4 0.0217(14) 0.0218(15) 0.0228(15) -0.0004(13) -0.0031(12) 0.0013(13)
C10 0.0232(16) 0.0285(18) 0.0279(17) -0.0031(14) 0.0014(13) -0.0036(14)
C29 0.0253(17) 0.0246(17) 0.0367(19) 0.0038(14) 0.0105(14) 0.0029(14)
C28 0.0211(15) 0.0163(14) 0.0302(17) -0.0017(12) 0.0037(13) 0.0008(12)
C3 0.0330(18) 0.0174(15) 0.0268(17) 0.0065(13) -0.0014(14) -0.0001(14)
C01F 0.048(3) 0.034(2) 0.069(3) 0.005(2) -0.023(2) 0.003(2)
C01G 0.041(2) 0.042(3) 0.084(4) -0.027(3) -0.011(2) 0.013(2)

loop_
_atom_type_symbol
_atom_type_description
_atom_type_scat_dispersion_real
_atom_type_scat_dispersion_imag
_atom_type_scat_source
C C 0.0033 0.0016 'International Tables Vol C Tables 4.2.6.8 and 6.1.1.4'
H H 0.0000 0.0000 'International Tables Vol C Tables 4.2.6.8 and 6.1.1.4'
Cl Cl 0.1484 0.1585 'International Tables Vol C Tables 4.2.6.8 and 6.1.1.4'
Ir Ir -1.4442 7.9887 'International Tables Vol C Tables 4.2.6.8 and 6.1.1.4'
N N 0.0061 0.0033 'International Tables Vol C Tables 4.2.6.8 and 6.1.1.4'

loop_
_geom_angle_atom_site_label_1
_geom_angle_atom_site_label_2
_geom_angle_atom_site_label_3
_geom_angle
_geom_angle_site_symmetry_1
_geom_angle_site_symmetry_3
_geom_angle_publ_flag
Cl3 Ir1 Cl3 83.83(2) . 2_655 ?
N1 Ir1 Cl3 88.13(7) . . ?
N1 Ir1 Cl3 99.63(7) . 2_655 ?
N3 Ir1 Cl3 98.20(7) . . ?
N3 Ir1 Cl3 87.40(7) . 2_655 ?
N3 Ir1 N1 171.04(10) . . ?
C20 Ir1 Cl3 174.49(8) . 2_655 ?
C20 Ir1 Cl3 90.67(8) . . ?
C20 Ir1 N1 79.71(11) . . ?
C20 Ir1 N3 93.82(11) . . ?
C1 Ir1 Cl3 172.01(9) . . ?
C1 Ir1 Cl3 88.37(9) . 2_655 ?
C1 Ir1 N1 94.90(11) . . ?
C1 Ir1 N3 79.66(11) . . ?
C1 Ir1 C20 97.14(12) . . ?
Ir1 Cl3 Ir1 95.99(2) . 2_655 ?
C26 N1 Ir1 114.45(19) . . ?
C26 N1 C38 107.5(2) . . ?
C38 N1 Ir1 137.9(2) . . ?
C7 N3 Ir1 115.0(2) . . ?
C7 N3 C19 106.8(2) . . ?
C19 N3 Ir1 137.5(2) . . ?
C21 C20 Ir1 127.3(2) . . ?
C21 C20 C25 116.3(3) . . ?
C25 C20 Ir1 116.1(2) . . ?
C7 N4 C14 107.5(2) . . ?
C7 N4 C8 126.0(3) . . ?
C14 N4 C8 126.4(3) . . ?
C20 C21 H21 119.0 . . ?
C22 C21 C20 121.9(3) . . ?
C22 C21 H21 119.0 . . ?
C26 N2 C33 107.0(2) . . ?
C26 N2 C27 129.7(2) . . ?
C33 N2 C27 123.3(2) . . ?
C6 C1 Ir1 115.7(2) . . ?
C2 C1 Ir1 127.9(2) . . ?
C2 C1 C6 116.4(3) . . ?
N1 C26 N2 110.8(3) . . ?
N1 C26 C25 117.4(3) . . ?
N2 C26 C25 131.7(3) . . ?
C21 C22 H22 120.1 . . ?
C21 C22 C23 119.8(3) . . ?
C23 C22 H22 120.1 . . ?
N2 C33 C38 106.4(3) . . ?
C34 C33 N2 130.5(3) . . ?
C34 C33 C38 123.1(3) . . ?
C18 C17 H17 118.9 . . ?
C18 C17 C16 122.1(3) . . ?
C16 C17 H17 118.9 . . ?
C17 C18 H18 121.5 . . ?
C17 C18 C19 116.9(3) . . ?
C19 C18 H18 121.5 . . ?
C22 C23 Cl2 118.9(2) . . ?
C22 C23 C24 121.5(3) . . ?
C24 C23 Cl2 119.6(2) . . ?
C1 C6 C7 111.6(3) . . ?
C5 C6 C1 122.0(3) . . ?
C5 C6 C7 126.1(3) . . ?
N3 C7 N4 111.4(3) . . ?
N3 C7 C6 116.7(3) . . ?
N4 C7 C6 130.5(3) . . ?
C23 C24 H24 121.1 . . ?
C23 C24 C25 117.9(3) . . ?
C25 C24 H24 121.1 . . ?
N1 C38 C33 108.3(3) . . ?
N1 C38 C37 131.5(3) . . ?
C37 C38 C33 120.2(3) . . ?
C6 C5 H5 120.7 . . ?
C4 C5 C6 118.6(3) . . ?
C4 C5 H5 120.7 . . ?
C20 C25 C26 111.6(3) . . ?
C24 C25 C20 122.5(3) . . ?
C24 C25 C26 125.9(3) . . ?
N3 C19 C14 108.1(3) . . ?
C18 C19 N3 131.2(3) . . ?
C18 C19 C14 120.6(3) . . ?
C33 C34 H34 122.0 . . ?
C33 C34 C35 116.1(3) . . ?
C35 C34 H34 122.0 . . ?
C8 C13 H13 120.6 . . ?
C8 C13 C12 118.8(3) . . ?
C12 C13 H13 120.6 . . ?
C12 C11 H11 119.8 . . ?
C12 C11 C10 120.4(3) . . ?
C10 C11 H11 119.8 . . ?
C8 C9 H9 120.4 . . ?
C8 C9 C10 119.2(3) . . ?
C10 C9 H9 120.4 . . ?
N4 C14 C19 106.2(3) . . ?
N4 C14 C15 131.2(3) . . ?
C15 C14 C19 122.6(3) . . ?
C38 C37 H37 121.4 . . ?
C36 C37 C38 117.2(3) . . ?
C36 C37 H37 121.4 . . ?
C13 C8 N4 120.1(3) . . ?
C9 C8 N4 118.2(3) . . ?
C9 C8 C13 121.7(3) . . ?
C31 C32 H32 120.6 . . ?
C27 C32 H32 120.6 . . ?
C27 C32 C31 118.8(3) . . ?
C34 C35 H35 119.2 . . ?
C34 C35 C36 121.6(3) . . ?
C36 C35 H35 119.2 . . ?
C1 C2 H2 119.0 . . ?
C3 C2 C1 122.0(3) . . ?
C3 C2 H2 119.0 . . ?
C17 C16 H16 119.4 . . ?
C15 C16 C17 121.2(3) . . ?
C15 C16 H16 119.4 . . ?
C32 C31 H31 119.7 . . ?
C30 C31 C32 120.5(3) . . ?
C30 C31 H31 119.7 . . ?
C31 C30 H30 119.9 . . ?
C31 C30 C29 120.2(3) . . ?
C29 C30 H30 119.9 . . ?
C37 C36 C35 121.7(3) . . ?
C37 C36 H36 119.1 . . ?
C35 C36 H36 119.1 . . ?
C32 C27 N2 118.7(3) . . ?
C28 C27 N2 119.8(3) . . ?
C28 C27 C32 121.4(3) . . ?
C14 C15 H15 121.8 . . ?
C16 C15 C14 116.5(3) . . ?
C16 C15 H15 121.8 . . ?
C13 C12 H12 120.0 . . ?
C11 C12 C13 120.1(3) . . ?
C11 C12 H12 120.0 . . ?
C5 C4 Cl1 118.4(3) . . ?
C5 C4 C3 121.4(3) . . ?
C3 C4 Cl1 120.1(3) . . ?
C11 C10 H10 120.1 . . ?
C9 C10 C11 119.9(3) . . ?
C9 C10 H10 120.1 . . ?
C30 C29 H29 120.0 . . ?
C30 C29 C28 120.1(3) . . ?
C28 C29 H29 120.0 . . ?
C27 C28 C29 119.0(3) . . ?
C27 C28 H28 120.5 . . ?
C29 C28 H28 120.5 . . ?
C2 C3 H3 120.2 . . ?
C4 C3 C2 119.6(3) . . ?
C4 C3 H3 120.2 . . ?
Cl07 C01F H01C 109.3 . . ?
Cl07 C01F H01D 109.3 . . ?
Cl08 C01F Cl07 111.6(3) . . ?
Cl08 C01F H01C 109.3 . . ?
Cl08 C01F H01D 109.3 . . ?
H01C C01F H01D 108.0 . . ?
Cl05 C01G H01A 108.9 . . ?
Cl05 C01G H01B 108.9 . . ?
Cl06 C01G Cl05 113.3(3) . . ?
Cl06 C01G H01A 108.9 . . ?
Cl06 C01G H01B 108.9 . . ?
H01A C01G H01B 107.7 . . ?

loop_
_geom_bond_atom_site_label_1
_geom_bond_atom_site_label_2
_geom_bond_distance
_geom_bond_site_symmetry_2
_geom_bond_publ_flag
Ir1 Cl3 2.5138(7) 2_655 ?
Ir1 Cl3 2.5041(7) . ?
Ir1 N1 2.051(2) . ?
Ir1 N3 2.037(3) . ?
Ir1 C20 1.994(3) . ?
Ir1 C1 1.988(3) . ?
Cl2 C23 1.742(3) . ?
Cl1 C4 1.743(3) . ?
Cl05 C01G 1.752(4) . ?
Cl06 C01G 1.708(5) . ?
Cl07 C01F 1.739(5) . ?
Cl08 C01F 1.716(6) . ?
N1 C26 1.336(4) . ?
N1 C38 1.384(4) . ?
N3 C7 1.330(4) . ?
N3 C19 1.398(4) . ?
C20 C21 1.407(4) . ?
C20 C25 1.417(4) . ?
N4 C7 1.362(4) . ?
N4 C14 1.388(4) . ?
N4 C8 1.434(4) . ?
C21 H21 0.9500 . ?
C21 C22 1.378(4) . ?
N2 C26 1.373(4) . ?
N2 C33 1.397(4) . ?
N2 C27 1.436(4) . ?
C1 C6 1.420(4) . ?
C1 C2 1.403(4) . ?
C26 C25 1.451(4) . ?
C22 H22 0.9500 . ?
C22 C23 1.383(4) . ?
C33 C38 1.402(4) . ?
C33 C34 1.385(4) . ?
C17 H17 0.9500 . ?
C17 C18 1.383(4) . ?
C17 C16 1.407(5) . ?
C18 H18 0.9500 . ?
C18 C19 1.392(4) . ?
C23 C24 1.390(4) . ?
C6 C7 1.453(4) . ?
C6 C5 1.406(4) . ?
C24 H24 0.9500 . ?
C24 C25 1.398(4) . ?
C38 C37 1.392(4) . ?
C5 H5 0.9500 . ?
C5 C4 1.375(4) . ?
C19 C14 1.404(4) . ?
C34 H34 0.9500 . ?
C34 C35 1.386(5) . ?
C13 H13 0.9500 . ?
C13 C8 1.381(4) . ?
C13 C12 1.389(5) . ?
C11 H11 0.9500 . ?
C11 C12 1.383(5) . ?
C11 C10 1.387(5) . ?
C9 H9 0.9500 . ?
C9 C8 1.379(4) . ?
C9 C10 1.384(4) . ?
C14 C15 1.389(4) . ?
C37 H37 0.9500 . ?
C37 C36 1.385(4) . ?
C32 H32 0.9500 . ?
C32 C31 1.392(5) . ?
C32 C27 1.388(4) . ?
C35 H35 0.9500 . ?
C35 C36 1.405(5) . ?
C2 H2 0.9500 . ?
C2 C3 1.389(5) . ?
C16 H16 0.9500 . ?
C16 C15 1.384(5) . ?
C31 H31 0.9500 . ?
C31 C30 1.378(5) . ?
C30 H30 0.9500 . ?
C30 C29 1.387(5) . ?
C36 H36 0.9500 . ?
C27 C28 1.381(5) . ?
C15 H15 0.9500 . ?
C12 H12 0.9500 . ?
C4 C3 1.386(5) . ?
C10 H10 0.9500 . ?
C29 H29 0.9500 . ?
C29 C28 1.394(5) . ?
C28 H28 0.9500 . ?
C3 H3 0.9500 . ?
C01F H01C 0.9900 . ?
C01F H01D 0.9900 . ?
C01G H01A 0.9900 . ?
C01G H01B 0.9900 . ?

loop_
_geom_torsion_atom_site_label_1
_geom_torsion_atom_site_label_2
_geom_torsion_atom_site_label_3
_geom_torsion_atom_site_label_4
_geom_torsion
_geom_torsion_site_symmetry_1
_geom_torsion_site_symmetry_2
_geom_torsion_site_symmetry_3
_geom_torsion_site_symmetry_4
_geom_torsion_publ_flag
Ir1 N1 C26 N2 -177.81(19) . . . . ?
Ir1 N1 C26 C25 -1.1(3) . . . . ?
Ir1 N1 C38 C33 176.3(2) . . . . ?
Ir1 N1 C38 C37 -3.6(6) . . . . ?
Ir1 N3 C7 N4 -174.30(19) . . . . ?
Ir1 N3 C7 C6 -6.5(3) . . . . ?
Ir1 N3 C19 C18 -5.9(5) . . . . ?
Ir1 N3 C19 C14 170.4(2) . . . . ?
Ir1 C20 C21 C22 170.3(2) . . . . ?
Ir1 C20 C25 C26 9.6(3) . . . . ?
Ir1 C20 C25 C24 -170.1(2) . . . . ?
Ir1 C1 C6 C7 10.2(3) . . . . ?
Ir1 C1 C6 C5 -176.0(2) . . . . ?
Ir1 C1 C2 C3 177.4(3) . . . . ?
Cl2 C23 C24 C25 178.9(2) . . . . ?
Cl1 C4 C3 C2 177.3(3) . . . . ?
N1 C26 C25 C20 -5.5(4) . . . . ?
N1 C26 C25 C24 174.3(3) . . . . ?
N1 C38 C37 C36 -179.1(3) . . . . ?
N3 C19 C14 N4 0.4(3) . . . . ?
N3 C19 C14 C15 -178.4(3) . . . . ?
C20 C21 C22 C23 0.2(5) . . . . ?
N4 C14 C15 C16 -176.1(3) . . . . ?
C21 C20 C25 C26 -176.0(3) . . . . ?
C21 C20 C25 C24 4.2(4) . . . . ?
C21 C22 C23 Cl2 -177.9(2) . . . . ?
C21 C22 C23 C24 2.2(5) . . . . ?
N2 C26 C25 C20 170.5(3) . . . . ?
N2 C26 C25 C24 -9.8(5) . . . . ?
N2 C33 C38 N1 0.4(3) . . . . ?
N2 C33 C38 C37 -179.7(3) . . . . ?
N2 C33 C34 C35 178.6(3) . . . . ?
N2 C27 C28 C29 -177.7(3) . . . . ?
C1 C6 C7 N3 -2.3(4) . . . . ?
C1 C6 C7 N4 162.8(3) . . . . ?
C1 C6 C5 C4 -2.3(5) . . . . ?
C1 C2 C3 C4 -1.0(5) . . . . ?
C26 N1 C38 C33 0.1(3) . . . . ?
C26 N1 C38 C37 -179.8(3) . . . . ?
C26 N2 C33 C38 -0.8(3) . . . . ?
C26 N2 C33 C34 -179.8(3) . . . . ?
C26 N2 C27 C32 108.6(4) . . . . ?
C26 N2 C27 C28 -75.3(4) . . . . ?
C22 C23 C24 C25 -1.2(5) . . . . ?
C33 N2 C26 N1 0.8(3) . . . . ?
C33 N2 C26 C25 -175.3(3) . . . . ?
C33 N2 C27 C32 -73.4(4) . . . . ?
C33 N2 C27 C28 102.7(4) . . . . ?
C33 C38 C37 C36 1.0(5) . . . . ?
C33 C34 C35 C36 0.6(5) . . . . ?
C17 C18 C19 N3 176.0(3) . . . . ?
C17 C18 C19 C14 0.1(5) . . . . ?
C17 C16 C15 C14 -1.7(5) . . . . ?
C18 C17 C16 C15 0.3(6) . . . . ?
C18 C19 C14 N4 177.1(3) . . . . ?
C18 C19 C14 C15 -1.7(5) . . . . ?
C23 C24 C25 C20 -2.1(5) . . . . ?
C23 C24 C25 C26 178.2(3) . . . . ?
C6 C1 C2 C3 0.0(5) . . . . ?
C6 C5 C4 Cl1 -175.7(2) . . . . ?
C6 C5 C4 C3 1.2(5) . . . . ?
C7 N3 C19 C18 -175.2(3) . . . . ?
C7 N3 C19 C14 1.1(3) . . . . ?
C7 N4 C14 C19 -1.7(3) . . . . ?
C7 N4 C14 C15 177.0(3) . . . . ?
C7 N4 C8 C13 -116.8(4) . . . . ?
C7 N4 C8 C9 61.4(4) . . . . ?
C7 C6 C5 C4 170.5(3) . . . . ?
C38 N1 C26 N2 -0.6(3) . . . . ?
C38 N1 C26 C25 176.2(3) . . . . ?
C38 C33 C34 C35 -0.3(5) . . . . ?
C38 C37 C36 C35 -0.7(5) . . . . ?
C5 C6 C7 N3 -175.7(3) . . . . ?
C5 C6 C7 N4 -10.7(5) . . . . ?
C5 C4 C3 C2 0.5(5) . . . . ?
C25 C20 C21 C22 -3.2(4) . . . . ?
C19 N3 C7 N4 -2.2(3) . . . . ?
C19 N3 C7 C6 165.6(3) . . . . ?
C19 C14 C15 C16 2.4(5) . . . . ?
C34 C33 C38 N1 179.6(3) . . . . ?
C34 C33 C38 C37 -0.5(5) . . . . ?
C34 C35 C36 C37 -0.1(6) . . . . ?
C14 N4 C7 N3 2.5(3) . . . . ?
C14 N4 C7 C6 -163.2(3) . . . . ?
C14 N4 C8 C13 68.1(4) . . . . ?
C14 N4 C8 C9 -113.7(4) . . . . ?
C8 N4 C7 N3 -173.4(3) . . . . ?
C8 N4 C7 C6 20.9(5) . . . . ?
C8 N4 C14 C19 174.2(3) . . . . ?
C8 N4 C14 C15 -7.1(6) . . . . ?
C8 C13 C12 C11 0.2(6) . . . . ?
C8 C9 C10 C11 -1.6(5) . . . . ?
C32 C31 C30 C29 -1.2(5) . . . . ?
C32 C27 C28 C29 -1.7(5) . . . . ?
C2 C1 C6 C7 -172.0(3) . . . . ?
C2 C1 C6 C5 1.7(4) . . . . ?
C16 C17 C18 C19 0.5(5) . . . . ?
C31 C32 C27 N2 177.4(3) . . . . ?
C31 C32 C27 C28 1.3(5) . . . . ?
C31 C30 C29 C28 0.8(5) . . . . ?
C30 C29 C28 C27 0.6(5) . . . . ?
C27 N2 C26 N1 179.1(3) . . . . ?
C27 N2 C26 C25 2.9(6) . . . . ?
C27 N2 C33 C38 -179.1(3) . . . . ?
C27 N2 C33 C34 1.9(5) . . . . ?
C27 C32 C31 C30 0.1(5) . . . . ?
C12 C13 C8 N4 175.7(3) . . . . ?
C12 C13 C8 C9 -2.4(5) . . . . ?
C12 C11 C10 C9 -0.5(6) . . . . ?
C10 C11 C12 C13 1.2(6) . . . . ?
C10 C9 C8 N4 -175.0(3) . . . . ?
C10 C9 C8 C13 3.1(5) . . . . ?
